data_8106316
loop_
_publ_author_name
'Guang-Zhen, Liu'
'Meng-Zhen, Yan'

_publ_section_title
;
 Hydrothemal synthesis and crystal structure of
 triaqua-bis(5-carboxy-1-methyl-1H-imidazole-4-carboxylato-\k2
 N,O;\k1O)manganese(II), C12H16N4O11Mn
;
_journal_issue 5
_journal_name_full 'Zeitschrift f\"ur Kristallographie - New Crystal Structures'
_journal_page_first 835
_journal_page_last 836
_journal_paper_doi 10.1515/ncrs-2018-0043
_journal_volume 233
_journal_year 2018
_chemical_formula_moiety 'C12 H16 Mn N4 O11'
_chemical_formula_sum 'C12 H16 Mn N4 O11'
_chemical_formula_weight 447.23
_space_group_crystal_system triclinic
_space_group_IT_number 2
_space_group_name_Hall '-P 1'
_space_group_name_H-M_alt 'P -1'
_atom_sites_solution_hydrogens mixed
_atom_sites_solution_primary dual
_cell_angle_alpha 104.288(3)
_cell_angle_beta 94.024(3)
_cell_angle_gamma 97.365(3)
_cell_formula_units_Z 2
_cell_length_a 7.7186(3)
_cell_length_b 9.8439(3)
_cell_length_c 11.6084(3)
_cell_measurement_reflns_used 8635
_cell_measurement_temperature 291.03(10)
_cell_measurement_theta_max 26.4510
_cell_measurement_theta_min 4.2350
_cell_volume 842.91(5)
_computing_cell_refinement 'CrysAlisPro 1.171.38.41r (Rigaku OD, 2015)'
_computing_data_collection 'CrysAlisPro 1.171.38.41r (Rigaku OD, 2015)'
_computing_data_reduction 'CrysAlisPro 1.171.38.41r (Rigaku OD, 2015)'
_computing_molecular_graphics 'Olex2 (Dolomanov et al., 2009)'
_computing_publication_material 'Olex2 (Dolomanov et al., 2009)'
_computing_structure_refinement 'ShelXL (Sheldrick, 2015)'
_computing_structure_solution 'ShelXT (Sheldrick, 2015)'
_diffrn_ambient_environment air
_diffrn_ambient_temperature 291.03(10)
_diffrn_detector 'CCD plate'
_diffrn_detector_area_resol_mean 8.0584
_diffrn_detector_type EosS2
_diffrn_measured_fraction_theta_full 0.973
_diffrn_measured_fraction_theta_max 0.973
_diffrn_measurement_details
;
List of Runs (angles in degrees, time in seconds):

  # Type    Start    End  Width  t~exp~   \w     \q     \k     \f   Frames
--------------------------------------------------------------------------
  1  \w    -20.00  29.00   1.00    3.00    --   -9.62 -99.00-150.00   49
  2  \w    -79.00   9.00   1.00    3.00    --   -9.62 -38.00 -90.00   88
  3  \w    -36.00  58.00   1.00    3.00    --   -9.62  77.00  60.00   94
  4  \w    -19.00  82.00   1.00    3.00    --   10.64  19.00-120.00  101
  5  \w    -20.00  50.00   1.00    3.00    --   10.64 -99.00  30.00   70
  6  \w     -6.00  78.00   1.00    3.00    --   10.64  57.00  90.00   84
  7  \w    -20.00  50.00   1.00    3.00    --   10.64 -99.00-150.00   70
  8  \w    -20.00  50.00   1.00    3.00    --   10.64 -99.00 120.00   70
  9  \w     -6.00  78.00   1.00    3.00    --   10.64  57.00  30.00   84
 10  \w    -56.00  34.00   1.00    3.00    --   10.64 -71.00 -91.00   90
 11  \w    -77.00 -29.00   1.00    3.00    --   -9.62 -77.00 150.00   48
;
_diffrn_measurement_device 'four-circle diffractometer'
_diffrn_measurement_device_type 'SuperNova, Single source at offset, EosS2'
_diffrn_measurement_method '\w scans'
_diffrn_orient_matrix_type 'CrysAlisPro convention (1999,Acta A55,543-557)'
_diffrn_orient_matrix_UB_11 -0.0082564000
_diffrn_orient_matrix_UB_12 0.0352246000
_diffrn_orient_matrix_UB_13 -0.0460969000
_diffrn_orient_matrix_UB_21 -0.0766007000
_diffrn_orient_matrix_UB_22 0.0246569000
_diffrn_orient_matrix_UB_23 0.0223610000
_diffrn_orient_matrix_UB_31 0.0524147000
_diffrn_orient_matrix_UB_32 0.0617089000
_diffrn_orient_matrix_UB_33 0.0373603000
_diffrn_radiation_monochromator mirror
_diffrn_radiation_probe x-ray
_diffrn_radiation_type MoK\a
_diffrn_radiation_wavelength 0.71073
_diffrn_reflns_av_R_equivalents 0.0314
_diffrn_reflns_av_unetI/netI 0.0225
_diffrn_reflns_Laue_measured_fraction_full 0.973
_diffrn_reflns_Laue_measured_fraction_max 0.973
_diffrn_reflns_limit_h_max 8
_diffrn_reflns_limit_h_min -9
_diffrn_reflns_limit_k_max 11
_diffrn_reflns_limit_k_min -11
_diffrn_reflns_limit_l_max 13
_diffrn_reflns_limit_l_min -13
_diffrn_reflns_number 14394
_diffrn_reflns_point_group_measured_fraction_full 0.973
_diffrn_reflns_point_group_measured_fraction_max 0.973
_diffrn_reflns_theta_full 24.999
_diffrn_reflns_theta_max 24.999
_diffrn_reflns_theta_min 3.393
_diffrn_source 'micro-focus sealed X-ray tube'
_diffrn_source_type 'SuperNova (Mo) X-ray Source'
_exptl_absorpt_coefficient_mu 0.855
_exptl_absorpt_correction_T_max 1.00000
_exptl_absorpt_correction_T_min 0.73839
_exptl_absorpt_correction_type multi-scan
_exptl_absorpt_process_details
;
CrysAlisPro 1.171.38.41r (Rigaku Oxford Diffraction, 2015)
Empirical absorption correction using spherical harmonics,
 implemented in SCALE3 ABSPACK scaling algorithm.
;
_exptl_crystal_colour colourless
_exptl_crystal_colour_primary colourless
_exptl_crystal_density_diffrn 1.762
_exptl_crystal_description block
_exptl_crystal_F_000 458
_exptl_crystal_size_max 0.35
_exptl_crystal_size_mid 0.29
_exptl_crystal_size_min 0.27
_refine_diff_density_max 0.307
_refine_diff_density_min -0.353
_refine_diff_density_rms 0.068
_refine_ls_extinction_coef .
_refine_ls_extinction_method none
_refine_ls_goodness_of_fit_ref 1.063
_refine_ls_hydrogen_treatment constr
_refine_ls_matrix_type full
_refine_ls_number_parameters 260
_refine_ls_number_reflns 2880
_refine_ls_number_restraints 0
_refine_ls_restrained_S_all 1.063
_refine_ls_R_factor_all 0.0346
_refine_ls_R_factor_gt 0.0322
_refine_ls_shift/su_max 0.001
_refine_ls_shift/su_mean 0.000
_refine_ls_structure_factor_coef Fsqd
_refine_ls_weighting_details 'w=1/[\s^2^(Fo^2^)+(0.0383P)^2^+0.5684P] where P=(Fo^2^+2Fc^2^)/3'
_refine_ls_weighting_scheme calc
_refine_ls_wR_factor_gt 0.0806
_refine_ls_wR_factor_ref 0.0822
_reflns_Friedel_coverage 0.000
_reflns_Friedel_fraction_full .
_reflns_Friedel_fraction_max .
_reflns_number_gt 2709
_reflns_number_total 2880
_reflns_threshold_expression 'I > 2\s(I)'
_cod_data_source_file suppl_ncrs-2018-0043_suppl.cif
_cod_data_source_block lgz
_cod_original_cell_volume 842.93(5)
_cod_database_code 8106316
_shelx_space_group_comment
;
The symmetry employed for this shelxl refinement is uniquely defined
by the following loop, which should always be used as a source of
symmetry information in preference to the above space-group names.
They are only intended as comments.
;
_reflns_odcompleteness_completeness 99.71
_reflns_odcompleteness_iscentric 1
_reflns_odcompleteness_theta 23.21
_olex2_refinement_description
;
1. Fixed Uiso
 At 1.2 times of:
  All C(H) groups
 At 1.5 times of:
  All C(H,H,H) groups, All O(H) groups, All O(H,H) groups
2.a Rotating group:
 O1W(H1WA,H1WB), O2W(H2WA,H2WB), O3W(H3WA,H3WB)
2.b Aromatic/amide H refined with riding coordinates:
 C2(H2), C8(H8)
2.c Idealised Me refined as rotating group:
 C4(H4A,H4B,H4C), C11(H11A,H11B,H11C)
2.d Idealised tetrahedral OH refined as rotating group:
 O3(H3), O7(H7)
;
_olex2_date_sample_data_collection 2017-09-20
_olex2_submission_special_instructions 'No special instructions were received'
_oxdiff_exptl_absorpt_empirical_details
;
Empirical correction (ABSPACK) includes:
- Absorption correction using spherical harmonics
- Frame scaling
;
_oxdiff_exptl_absorpt_empirical_full_max 1.314
_oxdiff_exptl_absorpt_empirical_full_min 0.590
_publcif_funding_html
;
;

loop_
_space_group_symop_operation_xyz
'x, y, z'
'-x, -y, -z'

loop_
_atom_site_label
_atom_site_type_symbol
_atom_site_fract_x
_atom_site_fract_y
_atom_site_fract_z
_atom_site_U_iso_or_equiv
_atom_site_adp_type
_atom_site_occupancy
_atom_site_site_symmetry_order
_atom_site_calc_flag
_atom_site_refinement_flags_posn
_atom_site_refinement_flags_adp
_atom_site_refinement_flags_occupancy
_atom_site_disorder_assembly
_atom_site_disorder_group
Mn1 Mn 0.77286(4) 0.58068(3) 0.66268(3) 0.02699(13) Uani 1 1 d . . . . .
O1 O 0.48902(19) 0.56463(16) 0.69480(13) 0.0313(4) Uani 1 1 d . . . . .
O1W O 1.0479(2) 0.58940(18) 0.64937(15) 0.0400(4) Uani 1 1 d . . . . .
H1WA H 1.0690 0.5886 0.5779 0.060 Uiso 1 1 d GR . . . .
H1WB H 1.0812 0.5135 0.6602 0.060 Uiso 1 1 d GR . . . .
O3 O 0.2524(2) 0.32374(18) 0.92858(15) 0.0367(4) Uani 1 1 d . . . . .
H3 H 0.2641 0.3726 0.8810 0.055 Uiso 1 1 calc GR . . . .
O2W O 0.8310(2) 0.76948(17) 0.81111(15) 0.0442(4) Uani 1 1 d . . . . .
H2WA H 0.7394 0.7823 0.8469 0.066 Uiso 1 1 d GR . . . .
H2WB H 0.8530 0.8425 0.7844 0.066 Uiso 1 1 d GR . . . .
O4 O 0.4184(2) 0.21081(18) 1.02283(15) 0.0412(4) Uani 1 1 d . . . . .
O3W O 0.6959(2) 0.38549(16) 0.51154(13) 0.0323(4) Uani 1 1 d . . . . .
H3WA H 0.6204 0.3995 0.4558 0.048 Uiso 1 1 d GR . . . .
H3WB H 0.6351 0.3171 0.5357 0.048 Uiso 1 1 d GR . . . .
O5 O 0.7062(3) 0.69583(19) 0.53944(16) 0.0488(5) Uani 1 1 d . . . . .
O2 O 0.27823(19) 0.47657(17) 0.78836(14) 0.0361(4) Uani 1 1 d . . . . .
O6 O 0.9500(2) 0.7691(2) 0.46879(18) 0.0502(5) Uani 1 1 d . . . . .
O7 O 1.0381(2) 0.9113(2) 0.33200(19) 0.0545(5) Uani 1 1 d . . . . .
H7 H 1.0039 0.8596 0.3740 0.082 Uiso 1 1 calc GR . . . .
O8 O 0.9176(3) 1.0317(2) 0.21897(17) 0.0541(5) Uani 1 1 d . . . . .
N1 N 0.7366(2) 0.44486(18) 0.79222(15) 0.0254(4) Uani 1 1 d . . . . .
N2 N 0.7219(2) 0.30659(19) 0.91609(15) 0.0277(4) Uani 1 1 d . . . . .
N3 N 0.5053(2) 0.83313(18) 0.41636(15) 0.0273(4) Uani 1 1 d . . . . .
N4 N 0.5862(2) 0.97669(17) 0.30359(15) 0.0260(4) Uani 1 1 d . . . . .
C00I C 0.5676(3) 0.4253(2) 0.82085(17) 0.0217(4) Uani 1 1 d . . . . .
C1 C 0.4356(3) 0.4940(2) 0.76408(18) 0.0248(5) Uani 1 1 d . . . . .
C2 C 0.8237(3) 0.3718(2) 0.8507(2) 0.0302(5) Uani 1 1 d . . . . .
H2 H 0.9426 0.3659 0.8471 0.036 Uiso 1 1 calc R . . . .
C3 C 0.5547(3) 0.3395(2) 0.89804(17) 0.0230(4) Uani 1 1 d . . . . .
C4 C 0.7874(3) 0.2182(3) 0.9899(2) 0.0456(6) Uani 1 1 d . . . . .
H4A H 0.9089 0.2122 0.9799 0.068 Uiso 1 1 calc GR . . . .
H4B H 0.7203 0.1249 0.9655 0.068 Uiso 1 1 calc GR . . . .
H4C H 0.7758 0.2600 1.0724 0.068 Uiso 1 1 calc GR . . . .
C5 C 0.4030(3) 0.2856(2) 0.95499(18) 0.0274(5) Uani 1 1 d . . . . .
C6 C 0.7866(3) 0.7626(2) 0.4770(2) 0.0330(5) Uani 1 1 d . . . . .
C7 C 0.6822(3) 0.8401(2) 0.40923(18) 0.0233(4) Uani 1 1 d . . . . .
C8 C 0.4534(3) 0.9170(2) 0.35272(19) 0.0283(5) Uani 1 1 d . . . . .
H8 H 0.3379 0.9332 0.3428 0.034 Uiso 1 1 calc R . . . .
C9 C 0.7360(3) 0.9280(2) 0.33806(17) 0.0243(4) Uani 1 1 d . . . . .
C10 C 0.9066(3) 0.9620(2) 0.2921(2) 0.0357(5) Uani 1 1 d . . . . .
C11 C 0.5663(4) 1.0811(3) 0.2346(2) 0.0472(7) Uani 1 1 d . . . . .
H11A H 0.5850 1.0414 0.1530 0.071 Uiso 1 1 calc GR . . . .
H11B H 0.6509 1.1645 0.2680 0.071 Uiso 1 1 calc GR . . . .
H11C H 0.4499 1.1056 0.2377 0.071 Uiso 1 1 calc GR . . . .

loop_
_atom_site_aniso_label
_atom_site_aniso_U_11
_atom_site_aniso_U_22
_atom_site_aniso_U_33
_atom_site_aniso_U_23
_atom_site_aniso_U_13
_atom_site_aniso_U_12
Mn1 0.0234(2) 0.0333(2) 0.0291(2) 0.01711(14) 0.00354(14) 0.00398(14)
O1 0.0259(8) 0.0388(9) 0.0355(8) 0.0209(7) 0.0019(7) 0.0064(7)
O1W 0.0293(9) 0.0569(11) 0.0435(10) 0.0256(8) 0.0124(7) 0.0127(8)
O3 0.0238(9) 0.0504(10) 0.0417(10) 0.0216(8) 0.0108(7) 0.0039(7)
O2W 0.0430(11) 0.0408(9) 0.0465(10) 0.0083(8) 0.0216(8) -0.0059(8)
O4 0.0411(10) 0.0511(10) 0.0427(9) 0.0294(8) 0.0154(8) 0.0082(8)
O3W 0.0293(9) 0.0374(8) 0.0326(8) 0.0158(7) 0.0056(7) -0.0007(7)
O5 0.0583(12) 0.0474(10) 0.0487(10) 0.0337(9) -0.0060(9) 0.0019(9)
O2 0.0205(9) 0.0477(10) 0.0475(10) 0.0229(8) 0.0061(7) 0.0103(7)
O6 0.0355(11) 0.0573(11) 0.0654(12) 0.0271(10) -0.0036(9) 0.0178(9)
O7 0.0238(9) 0.0718(14) 0.0752(14) 0.0295(11) 0.0144(9) 0.0082(9)
O8 0.0475(12) 0.0616(12) 0.0577(12) 0.0310(10) 0.0161(9) -0.0115(9)
N1 0.0198(9) 0.0330(9) 0.0268(9) 0.0134(7) 0.0040(7) 0.0042(7)
N2 0.0234(10) 0.0359(10) 0.0297(9) 0.0172(8) 0.0032(8) 0.0085(8)
N3 0.0252(10) 0.0289(9) 0.0277(9) 0.0082(7) 0.0059(7) 0.0007(8)
N4 0.0273(10) 0.0234(9) 0.0301(9) 0.0114(7) 0.0020(8) 0.0060(7)
C00I 0.0184(10) 0.0250(10) 0.0214(10) 0.0054(8) 0.0030(8) 0.0030(8)
C1 0.0208(12) 0.0275(10) 0.0255(10) 0.0060(9) 0.0002(9) 0.0042(9)
C2 0.0178(11) 0.0425(13) 0.0356(12) 0.0177(10) 0.0052(9) 0.0073(9)
C3 0.0203(11) 0.0261(10) 0.0228(10) 0.0059(8) 0.0043(8) 0.0040(8)
C4 0.0386(15) 0.0604(16) 0.0531(16) 0.0381(13) 0.0054(12) 0.0168(13)
C5 0.0249(12) 0.0323(11) 0.0244(11) 0.0058(9) 0.0065(9) 0.0027(9)
C6 0.0401(15) 0.0266(11) 0.0317(12) 0.0087(9) -0.0056(10) 0.0057(10)
C7 0.0231(11) 0.0223(10) 0.0247(10) 0.0074(8) 0.0015(8) 0.0024(8)
C8 0.0206(11) 0.0327(11) 0.0317(12) 0.0065(9) 0.0032(9) 0.0078(9)
C9 0.0222(11) 0.0243(10) 0.0271(11) 0.0082(8) 0.0019(9) 0.0029(9)
C10 0.0261(13) 0.0357(12) 0.0428(13) 0.0083(11) 0.0082(10) -0.0033(10)
C11 0.0597(18) 0.0411(14) 0.0513(15) 0.0292(12) 0.0023(13) 0.0144(13)

loop_
_atom_type_symbol
_atom_type_description
_atom_type_scat_dispersion_real
_atom_type_scat_dispersion_imag
_atom_type_scat_source
C C 0.0033 0.0016 'International Tables Vol C Tables 4.2.6.8 and 6.1.1.4'
H H 0.0000 0.0000 'International Tables Vol C Tables 4.2.6.8 and 6.1.1.4'
Mn Mn 0.3368 0.7283 'International Tables Vol C Tables 4.2.6.8 and 6.1.1.4'
N N 0.0061 0.0033 'International Tables Vol C Tables 4.2.6.8 and 6.1.1.4'
O O 0.0106 0.0060 'International Tables Vol C Tables 4.2.6.8 and 6.1.1.4'

loop_
_geom_angle_atom_site_label_1
_geom_angle_atom_site_label_2
_geom_angle_atom_site_label_3
_geom_angle
_geom_angle_site_symmetry_1
_geom_angle_site_symmetry_3
O1 Mn1 O3W 87.10(6) . .
O1 Mn1 N1 73.63(6) . .
O1W Mn1 O1 173.89(6) . .
O1W Mn1 O2W 88.54(7) . .
O1W Mn1 O3W 94.89(6) . .
O1W Mn1 N1 100.60(6) . .
O2W Mn1 O1 89.46(6) . .
O2W Mn1 O3W 176.56(6) . .
O2W Mn1 N1 90.12(6) . .
O3W Mn1 N1 89.00(6) . .
O5 Mn1 O1 85.68(7) . .
O5 Mn1 O1W 100.19(7) . .
O5 Mn1 O2W 93.13(7) . .
O5 Mn1 O3W 86.52(6) . .
O5 Mn1 N1 159.03(7) . .
C1 O1 Mn1 118.71(13) . .
Mn1 O1W H1WA 109.8 . .
Mn1 O1W H1WB 109.8 . .
H1WA O1W H1WB 104.2 . .
C5 O3 H3 109.5 . .
Mn1 O2W H2WA 109.6 . .
Mn1 O2W H2WB 109.6 . .
H2WA O2W H2WB 104.4 . .
Mn1 O3W H3WA 111.8 . .
Mn1 O3W H3WB 111.0 . .
H3WA O3W H3WB 102.5 . .
C6 O5 Mn1 136.26(17) . .
C10 O7 H7 109.5 . .
C00I N1 Mn1 113.21(12) . .
C2 N1 Mn1 141.38(14) . .
C2 N1 C00I 105.39(17) . .
C2 N2 C3 106.79(17) . .
C2 N2 C4 123.32(19) . .
C3 N2 C4 129.88(18) . .
C8 N3 C7 105.19(17) . .
C8 N4 C9 107.02(17) . .
C8 N4 C11 123.58(19) . .
C9 N4 C11 129.27(19) . .
N1 C00I C1 117.47(17) . .
N1 C00I C3 109.97(17) . .
C3 C00I C1 132.54(19) . .
O1 C1 O2 124.34(19) . .
O1 C1 C00I 116.99(18) . .
O2 C1 C00I 118.66(18) . .
N1 C2 N2 112.52(18) . .
N1 C2 H2 123.7 . .
N2 C2 H2 123.7 . .
N2 C3 C5 123.10(18) . .
C00I C3 N2 105.32(17) . .
C00I C3 C5 131.58(19) . .
N2 C4 H4A 109.5 . .
N2 C4 H4B 109.5 . .
N2 C4 H4C 109.5 . .
H4A C4 H4B 109.5 . .
H4A C4 H4C 109.5 . .
H4B C4 H4C 109.5 . .
O3 C5 C3 116.42(19) . .
O4 C5 O3 121.7(2) . .
O4 C5 C3 121.8(2) . .
O5 C6 O6 124.0(2) . .
O5 C6 C7 117.0(2) . .
O6 C6 C7 119.1(2) . .
N3 C7 C6 119.74(19) . .
N3 C7 C9 110.20(17) . .
C9 C7 C6 130.0(2) . .
N3 C8 N4 112.52(19) . .
N3 C8 H8 123.7 . .
N4 C8 H8 123.7 . .
N4 C9 C7 105.06(17) . .
N4 C9 C10 122.21(18) . .
C7 C9 C10 132.52(19) . .
O7 C10 C9 116.4(2) . .
O8 C10 O7 123.1(2) . .
O8 C10 C9 120.5(2) . .
N4 C11 H11A 109.5 . .
N4 C11 H11B 109.5 . .
N4 C11 H11C 109.5 . .
H11A C11 H11B 109.5 . .
H11A C11 H11C 109.5 . .
H11B C11 H11C 109.5 . .

loop_
_geom_bond_atom_site_label_1
_geom_bond_atom_site_label_2
_geom_bond_distance
_geom_bond_site_symmetry_2
Mn1 O1 2.2403(15) .
Mn1 O1W 2.1314(16) .
Mn1 O2W 2.1729(16) .
Mn1 O3W 2.2406(15) .
Mn1 O5 2.1078(16) .
Mn1 N1 2.2545(17) .
O1 C1 1.244(3) .
O1W H1WA 0.8551 .
O1W H1WB 0.8550 .
O3 H3 0.8200 .
O3 C5 1.306(3) .
O2W H2WA 0.8529 .
O2W H2WB 0.8530 .
O4 C5 1.213(3) .
O3W H3WA 0.8874 .
O3W H3WB 0.8849 .
O5 C6 1.239(3) .
O2 C1 1.266(3) .
O6 C6 1.266(3) .
O7 H7 0.8200 .
O7 C10 1.293(3) .
O8 C10 1.217(3) .
N1 C00I 1.370(3) .
N1 C2 1.315(3) .
N2 C2 1.342(3) .
N2 C3 1.385(3) .
N2 C4 1.471(3) .
N3 C7 1.368(3) .
N3 C8 1.316(3) .
N4 C8 1.347(3) .
N4 C9 1.378(3) .
N4 C11 1.466(3) .
C00I C1 1.495(3) .
C00I C3 1.375(3) .
C2 H2 0.9300 .
C3 C5 1.487(3) .
C4 H4A 0.9600 .
C4 H4B 0.9600 .
C4 H4C 0.9600 .
C6 C7 1.488(3) .
C7 C9 1.383(3) .
C8 H8 0.9300 .
C9 C10 1.485(3) .
C11 H11A 0.9600 .
C11 H11B 0.9600 .
C11 H11C 0.9600 .

loop_
_geom_hbond_atom_site_label_D
_geom_hbond_atom_site_label_H
_geom_hbond_atom_site_label_A
_geom_hbond_distance_DH
_geom_hbond_distance_HA
_geom_hbond_distance_DA
_geom_hbond_angle_DHA
_geom_hbond_site_symmetry_A
O1W H1WA O3W 0.86 2.17 2.843(2) 135.3 2_766
O1W H1WA O6 0.86 2.64 3.169(2) 121.2 .
O1W H1WB O2 0.86 2.18 2.826(2) 132.2 1_655
O3 H3 O2 0.82 1.66 2.476(2) 176.5 .
O2W H2WA O4 0.85 2.00 2.809(2) 157.9 2_667
O2W H2WB O8 0.85 2.04 2.679(2) 131.6 2_776
O3W H3WA O1 0.89 2.02 2.880(2) 163.7 2_666
O3W H3WA O5 0.89 2.58 3.081(2) 116.3 2_666
O3W H3WB N3 0.88 1.94 2.821(2) 177.8 2_666
O7 H7 O6 0.82 1.62 2.439(3) 173.9 .
